data_4323595
loop_
_publ_author_name
'Norbert W. Mitzel'
'Hubert Schmidbaur'
'David W. H. Rankin'
'Bruce A. Smart'
'Matthias Hofmann'
'Paul von Ragu\'e Schleyer'

_publ_section_title
;
 Synthesis of Volatile Cyclic Silylamines and the Molecular Structures of
 Two 1-Aza-2,5-disilacyclopentane Derivatives
;
_journal_name_full 'Inorganic Chemistry'
_journal_page_first 4360
_journal_page_last 4368
_journal_paper_doi 10.1021/ic9703179
_journal_volume 36
_journal_year 1997
_chemical_formula_sum 'C4 H14 N2 Si2'
_chemical_formula_weight 146.35
_chemical_melting_point 160
_chemical_name_systematic
; 
 N-(Dimethylamino)-2,5-disilapyrrolidine 
;
_space_group_IT_number 14
_symmetry_cell_setting monoclinic
_symmetry_space_group_name_Hall '-P 2ybc'
_symmetry_space_group_name_H-M 'P 1 21/c 1'
_atom_sites_solution_hydrogens geom
_atom_sites_solution_primary direct
_atom_sites_solution_secondary difmap
_audit_creation_method SHELXL
_cell_angle_alpha 90.00
_cell_angle_beta 95.20(3)
_cell_angle_gamma 90.00
_cell_formula_units_Z 4
_cell_length_a 10.050(3)
_cell_length_b 8.547(4)
_cell_length_c 9.878(3)
_cell_measurement_reflns_used 44
_cell_measurement_temperature 113(2)
_cell_measurement_theta_max 16
_cell_measurement_theta_min 14
_cell_volume 845.0(5)
_computing_structure_refinement 'SHELXL-93 (Sheldrick, 1993)'
_computing_structure_solution 'SHELXS-86 (Sheldrick, 1990)'
_diffrn_ambient_temperature 113(2)
_diffrn_radiation_monochromator graphite
_diffrn_radiation_source 'fine-focus sealed tube'
_diffrn_radiation_type MoK\a
_diffrn_radiation_wavelength 0.71073
_diffrn_reflns_av_R_equivalents 0.0277
_diffrn_reflns_av_sigmaI/netI 0.0411
_diffrn_reflns_limit_h_max 14
_diffrn_reflns_limit_h_min 0
_diffrn_reflns_limit_k_max 6
_diffrn_reflns_limit_k_min -12
_diffrn_reflns_limit_l_max 13
_diffrn_reflns_limit_l_min -13
_diffrn_reflns_number 2693
_diffrn_reflns_theta_max 30.04
_diffrn_reflns_theta_min 3.13
_diffrn_standards_decay_% None
_diffrn_standards_interval_count 100
_diffrn_standards_number 3
_exptl_absorpt_coefficient_mu 0.338
_exptl_absorpt_correction_T_max 0.846
_exptl_absorpt_correction_T_min 0.711
_exptl_absorpt_correction_type Psi-scans
_exptl_crystal_colour Colourless
_exptl_crystal_density_diffrn 1.150
_exptl_crystal_description Cylinder
_exptl_crystal_F_000 320
_exptl_crystal_size_max 0.8
_exptl_crystal_size_mid 0.5
_exptl_crystal_size_min 0.5
_refine_diff_density_max 0.447
_refine_diff_density_min -0.453
_refine_diff_density_rms 0.071
_refine_ls_extinction_coef 0.1401(75)
_refine_ls_extinction_expression Fc^*^=kFc[1+0.001xFc^2^\l^3^/sin(2\q)]^-1/4^
_refine_ls_extinction_method SHELXL
_refine_ls_goodness_of_fit_all 1.029
_refine_ls_goodness_of_fit_obs 1.075
_refine_ls_hydrogen_treatment refall
_refine_ls_matrix_type full
_refine_ls_number_parameters 130
_refine_ls_number_reflns 2466
_refine_ls_number_restraints 0
_refine_ls_restrained_S_all 1.036
_refine_ls_restrained_S_obs 1.075
_refine_ls_R_factor_all 0.0605
_refine_ls_R_factor_obs 0.0390
_refine_ls_shift/esd_max 0.001
_refine_ls_shift/esd_mean 0.000
_refine_ls_structure_factor_coef Fsqd
_refine_ls_weighting_details 'w=1/[\s^2^(Fo^2^)+(0.0564P)^2^+0.0000P] where P=(Fo^2^+2Fc^2^)/3'
_refine_ls_weighting_scheme calc
_refine_ls_wR_factor_all 0.0987
_refine_ls_wR_factor_obs 0.0890
_reflns_number_observed 1888
_reflns_number_total 2467
_reflns_observed_criterion >2sigma(I)
_cod_data_source_file ic9703179.cif
_cod_data_source_block si2hyd
_cod_depositor_comments
;
The following automatic conversions were performed:

'_refine_ls_weighting_scheme' value 'calc
w=1/[\s^2^(Fo^2^)+(0.0564P)^2^+0.0000P] where P=(Fo^2^+2Fc^2^)/3' was
changed to 'calc'. New tag '_refine_ls_weighting_details' was
created. The value of the new tag was set to
'w=1/[\s^2^(Fo^2^)+(0.0564P)^2^+0.0000P] where P=(Fo^2^+2Fc^2^)/3'.

Automatic conversion script
Id: cif_fix_values 3143 2015-03-26 13:38:13Z robertas 
;
_cod_database_code 4323595

loop_
_symmetry_equiv_pos_as_xyz
'x, y, z'
'-x, y+1/2, -z+1/2'
'-x, -y, -z'
'x, -y-1/2, z-1/2'

loop_
_atom_site_aniso_label
_atom_site_aniso_U_11
_atom_site_aniso_U_22
_atom_site_aniso_U_33
_atom_site_aniso_U_23
_atom_site_aniso_U_13
_atom_site_aniso_U_12
Si1 0.0159(2) 0.0168(2) 0.0173(2) -0.0020(2) -0.0009(2) 0.0013(2)
Si2 0.0165(2) 0.0202(2) 0.0227(3) -0.0021(2) -0.0026(2) 0.0010(2)
N1 0.0179(6) 0.0129(6) 0.0196(7) -0.0005(5) -0.0003(5) 0.0010(5)
N2 0.0210(7) 0.0137(6) 0.0181(7) 0.0003(5) 0.0023(5) -0.0007(5)
C2 0.0206(8) 0.0196(8) 0.0249(9) -0.0016(6) 0.0002(7) 0.0054(6)
C1 0.0214(8) 0.0176(8) 0.0253(9) -0.0016(6) -0.0005(7) -0.0012(6)
C3 0.0308(10) 0.0221(9) 0.0233(9) 0.0030(7) 0.0087(8) -0.0008(7)
C4 0.0331(10) 0.0194(8) 0.0200(9) -0.0032(6) 0.0048(7) 0.0020(7)

loop_
_atom_site_label
_atom_site_type_symbol
_atom_site_fract_x
_atom_site_fract_y
_atom_site_fract_z
_atom_site_U_iso_or_equiv
_atom_site_thermal_displace_type
_atom_site_occupancy
_atom_site_calc_flag
_atom_site_refinement_flags
_atom_site_disorder_group
Si1 Si 0.60060(4) 0.21491(5) 0.29248(5) 0.01680(14) Uani 1 d . .
Si2 Si 0.87316(5) 0.24778(6) 0.42352(5) 0.02009(14) Uani 1 d . .
N1 N 0.72985(13) 0.3382(2) 0.35051(14) 0.0169(3) Uani 1 d . .
N2 N 0.70073(14) 0.5041(2) 0.33556(14) 0.0176(3) Uani 1 d . .
C2 C 0.8301(2) 0.0421(2) 0.3696(2) 0.0218(3) Uani 1 d . .
C1 C 0.6758(2) 0.0255(2) 0.3563(2) 0.0216(3) Uani 1 d . .
C3 C 0.7980(2) 0.5784(2) 0.2559(2) 0.0251(4) Uani 1 d . .
C4 C 0.7027(2) 0.5759(2) 0.4693(2) 0.0240(4) Uani 1 d . .
H11 H 0.4838(21) 0.2526(23) 0.3498(22) 0.023(5) Uiso 1 d . .
H12 H 0.5790(22) 0.2255(23) 0.1494(23) 0.024(5) Uiso 1 d . .
H21 H 0.9882(19) 0.2998(23) 0.3707(20) 0.017(5) Uiso 1 d . .
H22 H 0.8946(23) 0.2661(25) 0.5684(24) 0.032(6) Uiso 1 d . .
H11C H 0.6458(23) 0.0025(27) 0.4378(24) 0.031(6) Uiso 1 d . .
H12C H 0.6498(22) -0.0614(26) 0.3066(22) 0.027(6) Uiso 1 d . .
H21C H 0.8648(24) 0.0257(28) 0.2829(25) 0.038(6) Uiso 1 d . .
H22C H 0.8771(24) -0.0385(28) 0.4269(24) 0.038(7) Uiso 1 d . .
H31C H 0.8885(23) 0.5693(25) 0.3014(22) 0.027(6) Uiso 1 d . .
H32C H 0.7723(20) 0.6894(25) 0.2432(22) 0.021(5) Uiso 1 d . .
H33C H 0.8032(27) 0.5281(30) 0.1741(27) 0.046(7) Uiso 1 d . .
H41C H 0.7906(23) 0.5677(26) 0.5198(23) 0.031(6) Uiso 1 d . .
H42C H 0.6354(22) 0.5261(25) 0.5182(23) 0.026(5) Uiso 1 d . .
H43C H 0.6809(23) 0.6881(28) 0.4560(24) 0.033(6) Uiso 1 d . .

loop_
_atom_type_symbol
_atom_type_description
_atom_type_scat_dispersion_real
_atom_type_scat_dispersion_imag
_atom_type_scat_source
C C 0.0033 0.0016 'International Tables Vol C Tables 4.2.6.8 and 6.1.1.4'
H H 0.0000 0.0000 'International Tables Vol C Tables 4.2.6.8 and 6.1.1.4'
N N 0.0061 0.0033 'International Tables Vol C Tables 4.2.6.8 and 6.1.1.4'
Si Si 0.0817 0.0704 'International Tables Vol C Tables 4.2.6.8 and 6.1.1.4'

loop_
_geom_angle_atom_site_label_1
_geom_angle_atom_site_label_2
_geom_angle_atom_site_label_3
_geom_angle
_geom_angle_site_symmetry_1
_geom_angle_site_symmetry_3
_geom_angle_publ_flag
N1 Si1 C1 98.49(8) . . ?
N1 Si1 H11 111.2(8) . . ?
C1 Si1 H11 113.2(8) . . ?
N1 Si1 H12 109.6(9) . . ?
C1 Si1 H12 114.4(8) . . ?
H11 Si1 H12 109.5(12) . . ?
N1 Si2 C2 97.94(8) . . ?
N1 Si2 H21 113.0(8) . . ?
C2 Si2 H21 111.9(8) . . ?
N1 Si2 H22 114.2(9) . . ?
C2 Si2 H22 113.3(8) . . ?
H21 Si2 H22 106.6(12) . . ?
N2 N1 Si1 115.01(10) . . ?
N2 N1 Si2 129.05(11) . . ?
Si1 N1 Si2 115.90(8) . . ?
N1 N2 C3 110.01(13) . . ?
N1 N2 C4 109.46(13) . . ?
C3 N2 C4 110.61(15) . . ?
C1 C2 Si2 108.25(11) . . ?
C1 C2 H21C 110.6(15) . . ?
Si2 C2 H21C 107.2(14) . . ?
C1 C2 H22C 114.1(14) . . ?
Si2 C2 H22C 114.0(14) . . ?
H21C C2 H22C 102.5(19) . . ?
C2 C1 Si1 108.61(12) . . ?
C2 C1 H11C 110.8(15) . . ?
Si1 C1 H11C 109.3(15) . . ?
C2 C1 H12C 110.7(14) . . ?
Si1 C1 H12C 115.7(14) . . ?
H11C C1 H12C 101.5(19) . . ?
N2 C3 H31C 111.0(13) . . ?
N2 C3 H32C 108.0(12) . . ?
H31C C3 H32C 110.8(17) . . ?
N2 C3 H33C 111.4(16) . . ?
H31C C3 H33C 104.0(21) . . ?
H32C C3 H33C 111.8(20) . . ?
N2 C4 H41C 111.8(13) . . ?
N2 C4 H42C 108.4(13) . . ?
H41C C4 H42C 110.8(19) . . ?
N2 C4 H43C 107.7(14) . . ?
H41C C4 H43C 108.4(18) . . ?
H42C C4 H43C 109.7(18) . . ?

loop_
_geom_bond_atom_site_label_1
_geom_bond_atom_site_label_2
_geom_bond_distance
_geom_bond_site_symmetry_2
_geom_bond_publ_flag
Si1 N1 1.7298(15) . ?
Si1 C1 1.872(2) . ?
Si1 H11 1.39(2) . ?
Si1 H12 1.41(2) . ?
Si2 N1 1.7332(15) . ?
Si2 C2 1.876(2) . ?
Si2 H21 1.38(2) . ?
Si2 H22 1.44(2) . ?
N1 N2 1.452(2) . ?
N2 C3 1.455(2) . ?
N2 C4 1.455(2) . ?
C2 C1 1.551(3) . ?
C2 H21C 0.96(2) . ?
C2 H22C 0.98(2) . ?
C1 H11C 0.91(2) . ?
C1 H12C 0.91(2) . ?
C3 H31C 0.98(2) . ?
C3 H32C 0.99(2) . ?
C3 H33C 0.92(3) . ?
C4 H41C 0.98(2) . ?
C4 H42C 0.97(2) . ?
C4 H43C 0.99(2) . ?

loop_
_geom_torsion_atom_site_label_1
_geom_torsion_atom_site_label_2
_geom_torsion_atom_site_label_3
_geom_torsion_atom_site_label_4
_geom_torsion
_geom_torsion_site_symmetry_1
_geom_torsion_site_symmetry_2
_geom_torsion_site_symmetry_3
_geom_torsion_site_symmetry_4
_geom_torsion_publ_flag
C1 Si1 N1 N2 -172.06(11) . . . . ?
C1 Si1 N1 Si2 5.73(10) . . . . ?
C2 Si2 N1 N2 -170.89(14) . . . . ?
C2 Si2 N1 Si1 11.68(10) . . . . ?
Si1 N1 N2 C3 -122.96(13) . . . . ?
Si2 N1 N2 C3 59.6(2) . . . . ?
Si1 N1 N2 C4 115.30(14) . . . . ?
Si2 N1 N2 C4 -62.1(2) . . . . ?
N1 Si2 C2 C1 -28.78(14) . . . . ?
Si2 C2 C1 Si1 34.8(2) . . . . ?
N1 Si1 C1 C2 -25.50(14) . . . . ?

loop_
_cod_related_entry_id
_cod_related_entry_database
_cod_related_entry_code
1 ChemSpider 25935227
